data_7719859
loop_
_publ_author_name
'Zhang, Guoshuai'
'Zhu, Na'
'Hu, Xiao-Li'

_publ_section_title
;
 Co{P4Mo6}-based Compound as Electrochemical Sensor for Highly Sensitive
 Detection of Cr(VI)
;
_journal_name_full 'Dalton Transactions'
_journal_paper_doi 10.1039/D5DT02495A
_journal_year 2025
_chemical_formula_moiety 'C30 H48 Co Mo12 N12 O62 P8'
_chemical_formula_sum 'C30 H48 Co Mo12 N12 O62 P8'
_chemical_formula_weight 3026.77
_space_group_crystal_system monoclinic
_space_group_IT_number 15
_space_group_name_Hall '-C 2yc'
_space_group_name_H-M_alt 'C 1 2/c 1'
_atom_sites_solution_hydrogens geom
_audit_creation_method SHELXL-2018/3
_audit_update_record
;
2025-06-11 deposited with the CCDC.	2025-11-10 downloaded from the CCDC.
;
_cell_angle_alpha 90
_cell_angle_beta 98.053(2)
_cell_angle_gamma 90
_cell_formula_units_Z 4
_cell_length_a 16.9079(8)
_cell_length_b 24.1648(9)
_cell_length_c 22.4364(11)
_cell_measurement_reflns_used 9860
_cell_measurement_temperature 273(2)
_cell_measurement_theta_max 25.03
_cell_measurement_theta_min 2.49
_cell_volume 9076.6(7)
_computing_cell_refinement 'Bruker SAINT'
_computing_data_collection 'Bruker APEX2'
_computing_data_reduction 'Bruker SAINT'
_computing_molecular_graphics 'Bruker SHELXTL'
_computing_publication_material 'Bruker SHELXTL'
_computing_structure_refinement 'SHELXL-2018/3 (Sheldrick, 2018)'
_computing_structure_solution 'SHELXT 2014/5 (Sheldrick, 2014)'
_diffrn_ambient_temperature 273(2)
_diffrn_measured_fraction_theta_full 0.997
_diffrn_measured_fraction_theta_max 0.997
_diffrn_measurement_device_type 'Bruker APEX-II CCD'
_diffrn_measurement_method '\f and \w scans'
_diffrn_radiation_type MoK\a
_diffrn_radiation_wavelength 0.71073
_diffrn_reflns_av_R_equivalents 0.0743
_diffrn_reflns_av_unetI/netI 0.0503
_diffrn_reflns_Laue_measured_fraction_full 0.997
_diffrn_reflns_Laue_measured_fraction_max 0.997
_diffrn_reflns_limit_h_max 20
_diffrn_reflns_limit_h_min -20
_diffrn_reflns_limit_k_max 28
_diffrn_reflns_limit_k_min -27
_diffrn_reflns_limit_l_max 26
_diffrn_reflns_limit_l_min -26
_diffrn_reflns_number 47752
_diffrn_reflns_point_group_measured_fraction_full 0.997
_diffrn_reflns_point_group_measured_fraction_max 0.997
_diffrn_reflns_theta_full 25.063
_diffrn_reflns_theta_max 25.063
_diffrn_reflns_theta_min 2.806
_exptl_absorpt_coefficient_mu 2.023
_exptl_absorpt_correction_T_max 0.800
_exptl_absorpt_correction_T_min 0.652
_exptl_absorpt_correction_type multi-scan
_exptl_crystal_colour red-brown
_exptl_crystal_density_diffrn 2.215
_exptl_crystal_description block
_exptl_crystal_F_000 5836
_exptl_crystal_size_max 0.230
_exptl_crystal_size_mid 0.180
_exptl_crystal_size_min 0.110
_refine_diff_density_max 2.787
_refine_diff_density_min -1.780
_refine_diff_density_rms 0.317
_refine_ls_extinction_method none
_refine_ls_goodness_of_fit_ref 1.096
_refine_ls_hydrogen_treatment constr
_refine_ls_matrix_type full
_refine_ls_number_parameters 514
_refine_ls_number_reflns 8038
_refine_ls_number_restraints 68
_refine_ls_restrained_S_all 1.119
_refine_ls_R_factor_all 0.0953
_refine_ls_R_factor_gt 0.0783
_refine_ls_shift/su_max 0.023
_refine_ls_shift/su_mean 0.000
_refine_ls_structure_factor_coef Fsqd
_refine_ls_weighting_details 'w=1/[\s^2^(Fo^2^)+(0.1005P)^2^+270.4288P] where P=(Fo^2^+2Fc^2^)/3'
_refine_ls_weighting_scheme calc
_refine_ls_wR_factor_gt 0.1981
_refine_ls_wR_factor_ref 0.2110
_reflns_Friedel_coverage 0.000
_reflns_number_gt 6442
_reflns_number_total 8038
_reflns_threshold_expression 'I > 2\s(I)'
_cod_data_source_file d5dt02495a2.cif
_cod_data_source_block llxy-110_a_sq
_cod_depositor_comments
;
The following automatic conversions were performed:

data item '_exptl_absorpt_correction_type' value 'Multi-scan' was
changed to 'multi-scan' in accordance with the
/home/data/users/saulius/crontab/automatic-downloads/rss-feeds/RSC/lib/dictionaries/cif_core.dic
dictionary named 'cif_core.dic' version 2.4.2 last updated on
2011-04-26.

Automatic conversion script
Id: cif_fix_values 8170 2020-07-09 18:12:32Z antanas 
;
_cod_original_sg_symbol_H-M 'C 2/c'
_cod_database_code 7719859
_shelx_shelxl_version_number 2018/3
_shelx_space_group_comment
;
The symmetry employed for this shelxl refinement is uniquely defined
by the following loop, which should always be used as a source of
symmetry information in preference to the above space-group names.
They are only intended as comments.
;
_shelx_estimated_absorpt_t_min 0.653
_shelx_estimated_absorpt_t_max 0.808

loop_
_space_group_symop_operation_xyz
'x, y, z'
'-x, y, -z+1/2'
'x+1/2, y+1/2, z'
'-x+1/2, y+1/2, -z+1/2'
'-x, -y, -z'
'x, -y, z-1/2'
'-x+1/2, -y+1/2, -z'
'x+1/2, -y+1/2, z-1/2'

loop_
_atom_site_label
_atom_site_type_symbol
_atom_site_fract_x
_atom_site_fract_y
_atom_site_fract_z
_atom_site_U_iso_or_equiv
_atom_site_adp_type
_atom_site_occupancy
_atom_site_site_symmetry_order
_atom_site_calc_flag
_atom_site_refinement_flags_posn
_atom_site_refinement_flags_adp
_atom_site_refinement_flags_occupancy
_atom_site_disorder_assembly
_atom_site_disorder_group
Mo1 Mo 0.30527(6) 0.37895(4) 0.59512(4) 0.0337(3) Uani 1 1 d . . . . .
Mo2 Mo 0.16051(6) 0.29059(4) 0.63995(4) 0.0354(3) Uani 1 1 d . . . . .
Mo3 Mo 0.17815(6) 0.18478(4) 0.63793(4) 0.0354(3) Uani 1 1 d . . . . .
Mo4 Mo 0.34901(6) 0.12878(4) 0.58972(5) 0.0346(3) Uani 1 1 d . . . . .
Mo5 Mo 0.45668(6) 0.19403(4) 0.55679(5) 0.0419(3) Uani 1 1 d . . . . .
Mo6 Mo 0.43131(6) 0.33812(4) 0.55953(5) 0.0359(3) Uani 1 1 d . . . . .
Co1 Co 0.250000 0.250000 0.500000 0.0236(4) Uani 1 2 d S . P . .
P1 P 0.2292(3) 0.39956(14) 0.72215(16) 0.0547(10) Uani 1 1 d . . . . .
P2 P 0.2868(3) 0.08932(14) 0.71707(17) 0.0579(10) Uani 1 1 d . . . . .
P3 P 0.6037(3) 0.2798(2) 0.6057(4) 0.118(2) Uani 1 1 d D U . . .
P4 P 0.35753(19) 0.25404(12) 0.66262(14) 0.0381(7) Uani 1 1 d . . . . .
O1 O 0.1844(4) 0.3562(3) 0.5840(3) 0.0319(16) Uani 1 1 d . . . . .
O31 O 0.4036(7) 0.2548(4) 0.7268(4) 0.067(3) Uani 1 1 d . . . . .
H31 H 0.372211 0.250838 0.751191 0.101 Uiso 1 1 calc R U . . .
O2 O 0.2960(5) 0.3017(3) 0.6538(3) 0.0367(18) Uani 1 1 d . . . . .
O3 O 0.1826(6) 0.2368(3) 0.7036(4) 0.047(2) Uani 1 1 d . . . . .
O4 O 0.1852(4) 0.2413(3) 0.5755(3) 0.0262(15) Uani 1 1 d . . . . .
O5 O 0.2248(4) 0.1296(3) 0.5803(3) 0.0290(15) Uani 1 1 d . . . . .
O6 O 0.3146(5) 0.1982(3) 0.6517(3) 0.0377(18) Uani 1 1 d . . . . .
O7 O 0.4568(5) 0.1462(3) 0.6264(4) 0.053(2) Uani 1 1 d . . . . .
O8 O 0.3406(4) 0.1906(3) 0.5318(3) 0.0289(15) Uani 1 1 d . . . . .
O9 O 0.4537(4) 0.2688(3) 0.5084(4) 0.0391(18) Uani 1 1 d . . . . .
O10 O 0.4184(5) 0.2608(3) 0.6181(4) 0.0385(18) Uani 1 1 d . . . . .
O11 O 0.4154(5) 0.3773(3) 0.6311(4) 0.045(2) Uani 1 1 d . . . . .
O12 O 0.3174(4) 0.3221(3) 0.5346(3) 0.0272(15) Uani 1 1 d . . . . .
O13 O 0.2961(5) 0.4374(3) 0.5542(4) 0.047(2) Uani 1 1 d . . . . .
O14 O 0.0605(5) 0.2947(3) 0.6258(4) 0.047(2) Uani 1 1 d . . . . .
O15 O 0.0819(5) 0.1654(3) 0.6231(4) 0.052(2) Uani 1 1 d . . . . .
O16 O 0.3581(5) 0.0736(3) 0.5453(4) 0.045(2) Uani 1 1 d . . . . .
O17 O 0.4911(5) 0.1550(4) 0.5051(5) 0.060(3) Uani 1 1 d . . . . .
O18 O 0.4497(5) 0.3865(3) 0.5103(4) 0.047(2) Uani 1 1 d . . . . .
O19 O 0.2147(7) 0.1272(3) 0.7031(4) 0.057(3) Uani 1 1 d . . . . .
O20 O 0.2545(8) 0.0334(4) 0.7332(7) 0.100(5) Uani 1 1 d . . . . .
H20 H 0.291850 0.012506 0.744438 0.150 Uiso 1 1 calc R U . . .
O21 O 0.3378(6) 0.0845(3) 0.6667(4) 0.052(2) Uani 1 1 d . . . . .
O22 O 0.3429(11) 0.1123(7) 0.7722(6) 0.121(6) Uani 1 1 d . . . . .
O23 O 0.5657(5) 0.2227(4) 0.5981(6) 0.076(3) Uani 1 1 d . . . . .
O24 O 0.5467(5) 0.3273(4) 0.6004(5) 0.062(3) Uani 1 1 d . . . . .
O25 O 0.6575(11) 0.2834(8) 0.6681(11) 0.178(8) Uani 1 1 d . U . . .
O26 O 0.6575(12) 0.2878(8) 0.5588(12) 0.199(9) Uani 1 1 d . U . . .
H26 H 0.682820 0.316601 0.565522 0.299 Uiso 1 1 calc DR U . . .
O27 O 0.2812(6) 0.4134(3) 0.6745(4) 0.055(2) Uani 1 1 d . . . . .
O28 O 0.1743(6) 0.3499(3) 0.7067(4) 0.056(3) Uani 1 1 d . . . . .
O29 O 0.1778(8) 0.4486(4) 0.7347(6) 0.081(4) Uani 1 1 d . . . . .
O30 O 0.2838(8) 0.3877(5) 0.7824(5) 0.084(4) Uani 1 1 d . . . . .
C1 C 0.0051(8) 0.5084(4) 0.8524(6) 0.097(7) Uani 1 1 d G . . . .
H1 H 0.004826 0.546882 0.850286 0.117 Uiso 1 1 calc R U . . .
C2 C 0.0496(8) 0.4723(7) 0.8199(6) 0.111(8) Uani 1 1 d G . . . .
H2 H 0.083654 0.482836 0.792805 0.133 Uiso 1 1 calc R U . . .
N2 N 0.0330(8) 0.4171(5) 0.8361(6) 0.104(5) Uani 1 1 d G . . . .
C3 C -0.0218(8) 0.4192(4) 0.8785(6) 0.094(6) Uani 1 1 d G . . . .
H3 H -0.042722 0.388882 0.896592 0.112 Uiso 1 1 calc R U . . .
N1 N -0.0391(6) 0.4756(4) 0.8886(5) 0.074(4) Uani 1 1 d G . . . .
C4 C -0.0847(12) 0.4925(10) 0.9319(9) 0.099(7) Uani 1 1 d . . . . .
H4A H -0.112769 0.460879 0.945353 0.119 Uiso 1 1 calc R U . . .
H4B H -0.124184 0.519133 0.914425 0.119 Uiso 1 1 calc R U . . .
C5 C -0.0332(10) 0.5185(7) 0.9855(9) 0.083(5) Uani 1 1 d . . . . .
H5A H -0.010081 0.552416 0.972518 0.100 Uiso 1 1 calc R U . . .
H5B H -0.067038 0.528347 1.015441 0.100 Uiso 1 1 calc R U . . .
C6 C 0.7846(10) 0.3880(7) 0.5871(6) 0.130(9) Uani 1 1 d G . . . .
H6 H 0.786125 0.377448 0.627147 0.156 Uiso 1 1 calc R U . . .
N3 N 0.7504(9) 0.4374(6) 0.5607(7) 0.095(5) Uani 1 1 d G . . . .
C8 C 0.7608(11) 0.4375(7) 0.4990(6) 0.137(6) Uani 1 1 d G U . . .
H8 H 0.743893 0.464998 0.471141 0.164 Uiso 1 1 calc R U . . .
C7 C 0.8014(11) 0.3881(8) 0.4873(7) 0.137(6) Uani 1 1 d G U . . .
H7 H 0.815837 0.377588 0.450395 0.164 Uiso 1 1 calc R U . . .
N4 N 0.8162(9) 0.3575(6) 0.5418(9) 0.150(10) Uani 1 1 d G . . . .
C9 C 0.7062(15) 0.4803(9) 0.5893(11) 0.106(7) Uani 1 1 d . . . . .
H9A H 0.718665 0.477271 0.632741 0.128 Uiso 1 1 calc R U . . .
H9B H 0.722964 0.516597 0.577614 0.128 Uiso 1 1 calc R U . . .
C10 C 0.6223(15) 0.4747(11) 0.5723(11) 0.119(8) Uani 1 1 d . . . . .
H10A H 0.606683 0.436617 0.577823 0.143 Uiso 1 1 calc R U . . .
H10B H 0.608536 0.483931 0.530031 0.143 Uiso 1 1 calc R U . . .
C11 C 0.5804(16) 0.5104(12) 0.6078(15) 0.154(7) Uani 1 1 d D U . . .
H11A H 0.594681 0.501069 0.650012 0.185 Uiso 1 1 calc R U . . .
H11B H 0.596766 0.548360 0.602404 0.185 Uiso 1 1 calc R U . . .
C12 C 0.4967(16) 0.5065(12) 0.5924(15) 0.155(7) Uani 1 1 d D U . . .
H12A H 0.482060 0.467644 0.591009 0.186 Uiso 1 1 calc R U . . .
H12B H 0.482223 0.521450 0.552276 0.186 Uiso 1 1 calc R U . . .
C14 C 0.377(3) 0.549(3) 0.7086(17) 0.3621(7) Uani 1 1 d G . . . .
H14 H 0.353386 0.544340 0.743322 0.435 Uiso 1 1 calc R U . . .
C15 C 0.429(3) 0.5110(16) 0.685(3) 0.3621(7) Uani 1 1 d G U . . .
H15 H 0.445238 0.477026 0.702083 0.435 Uiso 1 1 calc R U . . .
N5 N 0.451(2) 0.534(3) 0.632(3) 0.3621(7) Uani 1 1 d G U . . .
C13 C 0.413(3) 0.586(2) 0.622(2) 0.3621(7) Uani 1 1 d G U . . .
H13 H 0.417266 0.610118 0.590191 0.435 Uiso 1 1 calc R U . . .
N6 N 0.367(3) 0.5955(19) 0.670(3) 0.3621(7) Uani 1 1 d G U . . .

loop_
_atom_site_aniso_label
_atom_site_aniso_U_11
_atom_site_aniso_U_22
_atom_site_aniso_U_33
_atom_site_aniso_U_23
_atom_site_aniso_U_13
_atom_site_aniso_U_12
Mo1 0.0459(6) 0.0194(5) 0.0352(5) -0.0055(4) 0.0035(4) -0.0073(4)
Mo2 0.0505(6) 0.0210(5) 0.0374(5) -0.0046(4) 0.0153(4) -0.0029(4)
Mo3 0.0522(6) 0.0197(5) 0.0364(5) 0.0008(4) 0.0139(4) -0.0040(4)
Mo4 0.0374(5) 0.0205(5) 0.0432(6) 0.0050(4) -0.0043(4) 0.0050(4)
Mo5 0.0268(5) 0.0296(5) 0.0662(7) 0.0043(5) -0.0043(5) 0.0041(4)
Mo6 0.0313(5) 0.0281(5) 0.0453(6) -0.0032(4) -0.0053(4) -0.0079(4)
Co1 0.0255(9) 0.0171(9) 0.0269(10) -0.0004(7) -0.0004(7) -0.0002(7)
P1 0.087(3) 0.0370(18) 0.0442(19) -0.0204(15) 0.0242(18) -0.0120(17)
P2 0.084(3) 0.0366(18) 0.049(2) 0.0204(15) -0.0049(19) -0.0070(18)
P3 0.037(2) 0.068(3) 0.236(7) 0.016(4) -0.031(3) -0.011(2)
P4 0.0483(18) 0.0272(14) 0.0345(16) 0.0007(12) -0.0094(13) -0.0055(13)
O1 0.033(4) 0.017(3) 0.046(4) -0.004(3) 0.008(3) 0.000(3)
O31 0.100(8) 0.050(6) 0.042(5) 0.003(4) -0.024(5) -0.004(5)
O2 0.051(5) 0.026(4) 0.030(4) -0.003(3) -0.005(3) -0.004(3)
O3 0.083(6) 0.031(4) 0.032(4) -0.002(3) 0.023(4) -0.003(4)
O4 0.034(4) 0.018(3) 0.026(4) 0.000(3) 0.006(3) -0.002(3)
O5 0.034(4) 0.021(3) 0.030(4) -0.002(3) 0.000(3) -0.002(3)
O6 0.049(5) 0.030(4) 0.031(4) 0.005(3) -0.004(3) 0.001(3)
O7 0.044(5) 0.039(5) 0.067(6) 0.007(4) -0.026(4) 0.005(4)
O8 0.027(4) 0.023(3) 0.035(4) 0.008(3) -0.001(3) 0.001(3)
O9 0.031(4) 0.026(4) 0.061(5) -0.003(4) 0.010(4) -0.001(3)
O10 0.043(4) 0.028(4) 0.041(4) -0.004(3) -0.008(4) -0.001(3)
O11 0.056(5) 0.035(4) 0.038(4) -0.009(4) -0.010(4) -0.012(4)
O12 0.030(4) 0.024(3) 0.026(4) -0.008(3) -0.004(3) -0.003(3)
O13 0.055(5) 0.026(4) 0.061(5) -0.002(4) 0.013(4) -0.001(4)
O14 0.047(5) 0.039(5) 0.062(6) -0.004(4) 0.028(4) 0.005(4)
O15 0.055(5) 0.035(5) 0.070(6) -0.002(4) 0.027(5) -0.007(4)
O16 0.052(5) 0.032(4) 0.050(5) -0.001(4) 0.003(4) 0.004(4)
O17 0.045(5) 0.041(5) 0.095(8) 0.003(5) 0.020(5) 0.007(4)
O18 0.051(5) 0.033(4) 0.057(5) 0.001(4) 0.007(4) -0.009(4)
O19 0.101(8) 0.028(4) 0.048(5) 0.014(4) 0.026(5) -0.001(5)
O20 0.112(10) 0.044(6) 0.148(12) 0.052(7) 0.034(9) 0.012(6)
O21 0.064(6) 0.040(5) 0.050(5) 0.019(4) -0.002(4) 0.013(4)
O22 0.161(15) 0.135(13) 0.055(8) -0.002(8) -0.023(8) -0.027(11)
O23 0.030(5) 0.055(6) 0.132(10) 0.022(6) -0.023(5) 0.009(4)
O24 0.033(5) 0.052(5) 0.093(8) 0.003(5) -0.021(5) -0.014(4)
O25 0.124(11) 0.116(11) 0.257(17) 0.012(12) -0.105(12) -0.027(9)
O26 0.151(14) 0.141(14) 0.32(2) -0.002(14) 0.096(14) -0.007(12)
O27 0.089(7) 0.030(4) 0.052(5) -0.023(4) 0.026(5) -0.016(4)
O28 0.091(7) 0.034(5) 0.050(5) -0.020(4) 0.040(5) -0.015(5)
O29 0.115(10) 0.038(5) 0.101(9) -0.028(6) 0.052(7) -0.010(6)
O30 0.126(11) 0.065(7) 0.058(7) -0.010(5) 0.003(7) -0.021(7)
C1 0.104(15) 0.100(15) 0.082(13) 0.013(11) -0.009(11) -0.062(13)
C2 0.128(19) 0.119(19) 0.092(15) -0.038(14) 0.039(14) -0.044(15)
N2 0.124(15) 0.101(13) 0.086(12) -0.015(10) 0.014(10) -0.021(11)
C3 0.116(16) 0.069(12) 0.099(15) -0.028(11) 0.027(13) -0.010(11)
N1 0.085(10) 0.056(8) 0.080(9) -0.012(7) 0.012(8) -0.028(7)
C4 0.091(14) 0.120(17) 0.087(14) -0.030(13) 0.012(11) -0.024(13)
C5 0.081(12) 0.072(12) 0.098(14) -0.009(10) 0.018(10) -0.026(9)
C6 0.12(2) 0.14(2) 0.14(2) 0.005(19) 0.051(18) 0.021(18)
N3 0.108(13) 0.076(11) 0.100(12) 0.008(9) 0.013(10) -0.013(9)
C8 0.143(15) 0.181(17) 0.091(11) -0.010(12) 0.031(11) 0.006(13)
C7 0.143(15) 0.182(17) 0.091(11) -0.010(12) 0.031(11) 0.006(13)
N4 0.114(16) 0.22(3) 0.126(17) -0.018(18) 0.044(14) -0.084(17)
C9 0.13(2) 0.069(13) 0.118(18) -0.016(12) 0.015(15) -0.009(13)
C10 0.114(19) 0.15(2) 0.100(17) -0.041(16) 0.021(14) -0.013(17)
C11 0.167(16) 0.115(13) 0.188(17) -0.043(13) 0.048(16) -0.027(14)
C12 0.167(16) 0.115(13) 0.188(17) -0.043(13) 0.048(16) -0.027(14)
C14 0.3637(12) 0.3630(12) 0.3623(12) -0.0009(12) 0.0598(12) 0.0038(12)
C15 0.3637(12) 0.3630(12) 0.3623(12) -0.0009(12) 0.0598(12) 0.0038(12)
N5 0.3637(12) 0.3630(12) 0.3623(12) -0.0009(12) 0.0598(12) 0.0038(12)
C13 0.3637(12) 0.3630(12) 0.3623(12) -0.0009(12) 0.0598(12) 0.0038(12)
N6 0.3637(12) 0.3630(12) 0.3623(12) -0.0009(12) 0.0598(12) 0.0038(12)

loop_
_atom_type_symbol
_atom_type_description
_atom_type_scat_dispersion_real
_atom_type_scat_dispersion_imag
_atom_type_scat_source
C C 0.0033 0.0016 'International Tables Vol C Tables 4.2.6.8 and 6.1.1.4'
H H 0.0000 0.0000 'International Tables Vol C Tables 4.2.6.8 and 6.1.1.4'
N N 0.0061 0.0033 'International Tables Vol C Tables 4.2.6.8 and 6.1.1.4'
O O 0.0106 0.0060 'International Tables Vol C Tables 4.2.6.8 and 6.1.1.4'
P P 0.1023 0.0942 'International Tables Vol C Tables 4.2.6.8 and 6.1.1.4'
Co Co 0.3494 0.9721 'International Tables Vol C Tables 4.2.6.8 and 6.1.1.4'
Mo Mo -1.6832 0.6857 'International Tables Vol C Tables 4.2.6.8 and 6.1.1.4'

loop_
_geom_angle_atom_site_label_1
_geom_angle_atom_site_label_2
_geom_angle_atom_site_label_3
_geom_angle
_geom_angle_site_symmetry_1
_geom_angle_site_symmetry_3
_geom_angle_publ_flag
O13 Mo1 O11 104.9(4) . . ?
O13 Mo1 O12 102.8(4) . . ?
O11 Mo1 O12 95.0(3) . . ?
O13 Mo1 O27 96.8(4) . . ?
O11 Mo1 O27 86.7(4) . . ?
O12 Mo1 O27 159.2(3) . . ?
O13 Mo1 O1 98.1(4) . . ?
O11 Mo1 O1 156.1(3) . . ?
O12 Mo1 O1 85.9(3) . . ?
O27 Mo1 O1 84.3(3) . . ?
O13 Mo1 O2 170.3(4) . . ?
O11 Mo1 O2 83.3(3) . . ?
O12 Mo1 O2 81.4(3) . . ?
O27 Mo1 O2 78.2(3) . . ?
O1 Mo1 O2 73.3(3) . . ?
O13 Mo1 Mo6 99.8(3) . . ?
O11 Mo1 Mo6 47.8(2) . . ?
O12 Mo1 Mo6 49.2(2) . . ?
O27 Mo1 Mo6 134.1(3) . . ?
O1 Mo1 Mo6 134.24(19) . . ?
O2 Mo1 Mo6 89.5(2) . . ?
O14 Mo2 O3 105.4(4) . . ?
O14 Mo2 O4 102.1(4) . . ?
O3 Mo2 O4 95.7(3) . . ?
O14 Mo2 O28 96.0(4) . . ?
O3 Mo2 O28 86.5(4) . . ?
O4 Mo2 O28 160.5(3) . . ?
O14 Mo2 O1 96.6(4) . . ?
O3 Mo2 O1 156.9(4) . . ?
O4 Mo2 O1 86.5(3) . . ?
O28 Mo2 O1 84.2(3) . . ?
O14 Mo2 O2 169.4(3) . . ?
O3 Mo2 O2 83.8(3) . . ?
O4 Mo2 O2 81.9(3) . . ?
O28 Mo2 O2 79.1(3) . . ?
O1 Mo2 O2 73.7(3) . . ?
O14 Mo2 Mo3 99.9(3) . . ?
O3 Mo2 Mo3 48.2(2) . . ?
O4 Mo2 Mo3 49.30(19) . . ?
O28 Mo2 Mo3 134.5(3) . . ?
O1 Mo2 Mo3 135.0(2) . . ?
O2 Mo2 Mo3 90.15(18) . . ?
O15 Mo3 O3 105.4(4) . . ?
O15 Mo3 O4 101.8(4) . . ?
O3 Mo3 O4 95.2(3) . . ?
O15 Mo3 O19 98.0(4) . . ?
O3 Mo3 O19 85.6(4) . . ?
O4 Mo3 O19 159.2(4) . . ?
O15 Mo3 O5 98.0(4) . . ?
O3 Mo3 O5 155.6(4) . . ?
O4 Mo3 O5 86.4(3) . . ?
O19 Mo3 O5 84.6(3) . . ?
O15 Mo3 O6 171.0(3) . . ?
O3 Mo3 O6 82.8(3) . . ?
O4 Mo3 O6 80.7(3) . . ?
O19 Mo3 O6 78.7(3) . . ?
O5 Mo3 O6 73.4(3) . . ?
O15 Mo3 Mo2 99.7(3) . . ?
O3 Mo3 Mo2 48.1(2) . . ?
O4 Mo3 Mo2 48.97(19) . . ?
O19 Mo3 Mo2 133.3(3) . . ?
O5 Mo3 Mo2 134.43(19) . . ?
O6 Mo3 Mo2 88.51(18) . . ?
O16 Mo4 O7 105.3(4) . . ?
O16 Mo4 O8 102.3(4) . . ?
O7 Mo4 O8 95.2(3) . . ?
O16 Mo4 O21 96.4(4) . . ?
O7 Mo4 O21 87.1(4) . . ?
O8 Mo4 O21 159.7(3) . . ?
O16 Mo4 O5 97.0(3) . . ?
O7 Mo4 O5 156.5(4) . . ?
O8 Mo4 O5 87.0(3) . . ?
O21 Mo4 O5 83.1(3) . . ?
O16 Mo4 O6 170.0(4) . . ?
O7 Mo4 O6 83.6(3) . . ?
O8 Mo4 O6 81.1(3) . . ?
O21 Mo4 O6 79.2(3) . . ?
O5 Mo4 O6 73.6(3) . . ?
O16 Mo4 Mo5 100.7(3) . . ?
O7 Mo4 Mo5 48.1(3) . . ?
O8 Mo4 Mo5 48.7(2) . . ?
O21 Mo4 Mo5 134.8(3) . . ?
O5 Mo4 Mo5 134.77(19) . . ?
O6 Mo4 Mo5 88.6(2) . . ?
O17 Mo5 O7 105.2(4) . . ?
O17 Mo5 O8 102.1(4) . . ?
O7 Mo5 O8 95.3(3) . . ?
O17 Mo5 O23 97.2(5) . . ?
O7 Mo5 O23 86.5(4) . . ?
O8 Mo5 O23 159.4(4) . . ?
O17 Mo5 O9 96.5(4) . . ?
O7 Mo5 O9 157.3(4) . . ?
O8 Mo5 O9 86.5(3) . . ?
O23 Mo5 O9 84.2(4) . . ?
O17 Mo5 O10 169.3(4) . . ?
O7 Mo5 O10 84.5(3) . . ?
O8 Mo5 O10 81.1(3) . . ?
O23 Mo5 O10 78.6(4) . . ?
O9 Mo5 O10 73.4(3) . . ?
O17 Mo5 Mo4 100.5(3) . . ?
O7 Mo5 Mo4 48.0(2) . . ?
O8 Mo5 Mo4 48.92(19) . . ?
O23 Mo5 Mo4 134.0(3) . . ?
O9 Mo5 Mo4 134.6(2) . . ?
O10 Mo5 Mo4 89.3(2) . . ?
O18 Mo6 O11 105.6(4) . . ?
O18 Mo6 O12 102.5(4) . . ?
O11 Mo6 O12 95.1(3) . . ?
O18 Mo6 O24 97.6(4) . . ?
O11 Mo6 O24 85.7(4) . . ?
O12 Mo6 O24 158.9(3) . . ?
O18 Mo6 O9 97.7(4) . . ?
O11 Mo6 O9 155.8(3) . . ?
O12 Mo6 O9 86.1(3) . . ?
O24 Mo6 O9 84.8(4) . . ?
O18 Mo6 O10 169.9(4) . . ?
O11 Mo6 O10 83.5(3) . . ?
O12 Mo6 O10 80.6(3) . . ?
O24 Mo6 O10 78.6(3) . . ?
O9 Mo6 O10 72.7(3) . . ?
O18 Mo6 Mo1 100.1(3) . . ?
O11 Mo6 Mo1 48.0(3) . . ?
O12 Mo6 Mo1 49.00(19) . . ?
O24 Mo6 Mo1 133.3(3) . . ?
O9 Mo6 Mo1 134.2(2) . . ?
O10 Mo6 Mo1 89.2(2) . . ?
O8 Co1 O8 180.0(3) . 7_556 ?
O8 Co1 O4 84.7(3) . 7_556 ?
O8 Co1 O4 95.3(3) 7_556 7_556 ?
O8 Co1 O4 95.3(3) . . ?
O8 Co1 O4 84.7(3) 7_556 . ?
O4 Co1 O4 180.0(4) 7_556 . ?
O8 Co1 O12 84.0(3) . 7_556 ?
O8 Co1 O12 96.0(3) 7_556 7_556 ?
O4 Co1 O12 95.5(3) 7_556 7_556 ?
O4 Co1 O12 84.5(3) . 7_556 ?
O8 Co1 O12 96.0(3) . . ?
O8 Co1 O12 84.0(3) 7_556 . ?
O4 Co1 O12 84.5(3) 7_556 . ?
O4 Co1 O12 95.5(3) . . ?
O12 Co1 O12 180.0 7_556 . ?
O27 P1 O29 111.2(6) . . ?
O27 P1 O28 114.1(5) . . ?
O29 P1 O28 108.0(6) . . ?
O27 P1 O30 108.8(7) . . ?
O29 P1 O30 105.6(7) . . ?
O28 P1 O30 108.7(6) . . ?
O21 P2 O20 111.7(7) . . ?
O21 P2 O19 114.4(5) . . ?
O20 P2 O19 106.2(7) . . ?
O21 P2 O22 105.8(8) . . ?
O20 P2 O22 109.1(8) . . ?
O19 P2 O22 109.5(8) . . ?
O24 P3 O26 107.2(11) . . ?
O24 P3 O23 115.5(5) . . ?
O26 P3 O23 109.0(12) . . ?
O24 P3 O25 108.5(10) . . ?
O26 P3 O25 106.7(14) . . ?
O23 P3 O25 109.6(9) . . ?
O6 P4 O31 109.1(5) . . ?
O6 P4 O10 109.5(4) . . ?
O31 P4 O10 108.0(6) . . ?
O6 P4 O2 109.8(4) . . ?
O31 P4 O2 110.8(5) . . ?
O10 P4 O2 109.7(4) . . ?
Mo2 O1 Mo1 113.2(3) . . ?
P4 O31 H31 109.5 . . ?
P4 O2 Mo2 125.0(4) . . ?
P4 O2 Mo1 125.4(5) . . ?
Mo2 O2 Mo1 99.5(3) . . ?
Mo2 O3 Mo3 83.7(3) . . ?
Mo2 O4 Mo3 81.7(3) . . ?
Mo2 O4 Co1 134.9(3) . . ?
Mo3 O4 Co1 135.6(3) . . ?
Mo4 O5 Mo3 114.0(3) . . ?
P4 O6 Mo4 125.6(5) . . ?
P4 O6 Mo3 125.9(4) . . ?
Mo4 O6 Mo3 98.6(3) . . ?
Mo4 O7 Mo5 83.9(3) . . ?
Mo5 O8 Mo4 82.4(2) . . ?
Mo5 O8 Co1 134.7(3) . . ?
Mo4 O8 Co1 135.0(4) . . ?
Mo6 O9 Mo5 113.5(4) . . ?
P4 O10 Mo5 126.2(4) . . ?
P4 O10 Mo6 125.4(4) . . ?
Mo5 O10 Mo6 99.9(3) . . ?
Mo6 O11 Mo1 84.2(3) . . ?
Mo1 O12 Mo6 81.8(2) . . ?
Mo1 O12 Co1 135.3(4) . . ?
Mo6 O12 Co1 134.9(3) . . ?
P2 O19 Mo3 135.1(6) . . ?
P2 O20 H20 109.5 . . ?
P2 O21 Mo4 135.4(5) . . ?
P3 O23 Mo5 133.7(6) . . ?
P3 O24 Mo6 134.2(6) . . ?
P3 O26 H26 109.5 . . ?
P1 O27 Mo1 136.6(5) . . ?
P1 O28 Mo2 135.5(5) . . ?
C2 C1 N1 108.0 . . ?
C2 C1 H1 126.0 . . ?
N1 C1 H1 126.0 . . ?
N2 C2 C1 108.0 . . ?
N2 C2 H2 126.0 . . ?
C1 C2 H2 126.0 . . ?
C2 N2 C3 108.0 . . ?
N2 C3 N1 108.0 . . ?
N2 C3 H3 126.0 . . ?
N1 C3 H3 126.0 . . ?
C4 N1 C3 122.8(13) . . ?
C4 N1 C1 128.8(13) . . ?
C3 N1 C1 108.0 . . ?
N1 C4 C5 111.4(17) . . ?
N1 C4 H4A 109.4 . . ?
C5 C4 H4A 109.4 . . ?
N1 C4 H4B 109.4 . . ?
C5 C4 H4B 109.4 . . ?
H4A C4 H4B 108.0 . . ?
C5 C5 C4 114(2) 5_567 . ?
C5 C5 H5A 108.8 5_567 . ?
C4 C5 H5A 108.8 . . ?
C5 C5 H5B 108.8 5_567 . ?
C4 C5 H5B 108.8 . . ?
H5A C5 H5B 107.7 . . ?
N4 C6 N3 108.0 . . ?
N4 C6 H6 126.0 . . ?
N3 C6 H6 126.0 . . ?
C8 N3 C6 108.0 . . ?
C8 N3 C9 124.3(15) . . ?
C6 N3 C9 127.6(15) . . ?
C7 C8 N3 108.0 . . ?
C7 C8 H8 126.0 . . ?
N3 C8 H8 126.0 . . ?
C8 C7 N4 108.0 . . ?
C8 C7 H7 126.0 . . ?
N4 C7 H7 126.0 . . ?
C6 N4 C7 108.0 . . ?
C10 C9 N3 111.3(18) . . ?
C10 C9 H9A 109.4 . . ?
N3 C9 H9A 109.4 . . ?
C10 C9 H9B 109.4 . . ?
N3 C9 H9B 109.4 . . ?
H9A C9 H9B 108.0 . . ?
C9 C10 C11 110(2) . . ?
C9 C10 H10A 109.6 . . ?
C11 C10 H10A 109.6 . . ?
C9 C10 H10B 109.6 . . ?
C11 C10 H10B 109.6 . . ?
H10A C10 H10B 108.1 . . ?
C12 C11 C10 112(3) . . ?
C12 C11 H11A 109.1 . . ?
C10 C11 H11A 109.1 . . ?
C12 C11 H11B 109.1 . . ?
C10 C11 H11B 109.1 . . ?
H11A C11 H11B 107.9 . . ?
C11 C12 N5 115(3) . . ?
C11 C12 H12A 108.4 . . ?
N5 C12 H12A 108.4 . . ?
C11 C12 H12B 108.4 . . ?
N5 C12 H12B 108.4 . . ?
H12A C12 H12B 107.5 . . ?
C15 C14 N6 108.0 . . ?
C15 C14 H14 126.0 . . ?
N6 C14 H14 126.0 . . ?
C14 C15 N5 108.0 . . ?
C14 C15 H15 126.0 . . ?
N5 C15 H15 126.0 . . ?
C12 N5 C15 125(7) . . ?
C12 N5 C13 127(7) . . ?
C15 N5 C13 108.0 . . ?
N6 C13 N5 108.0 . . ?
N6 C13 H13 126.0 . . ?
N5 C13 H13 126.0 . . ?
C13 N6 C14 108.0 . . ?

loop_
_geom_bond_atom_site_label_1
_geom_bond_atom_site_label_2
_geom_bond_distance
_geom_bond_site_symmetry_2
_geom_bond_publ_flag
Mo1 O13 1.680(8) . ?
Mo1 O11 1.924(8) . ?
Mo1 O12 1.963(6) . ?
Mo1 O27 2.058(8) . ?
Mo1 O1 2.098(7) . ?
Mo1 O2 2.302(7) . ?
Mo1 Mo6 2.5747(15) . ?
Mo2 O14 1.680(9) . ?
Mo2 O3 1.928(8) . ?
Mo2 O4 1.963(7) . ?
Mo2 O28 2.062(8) . ?
Mo2 O1 2.096(7) . ?
Mo2 O2 2.284(8) . ?
Mo2 Mo3 2.5752(13) . ?
Mo3 O15 1.682(9) . ?
Mo3 O3 1.931(8) . ?
Mo3 O4 1.973(7) . ?
Mo3 O19 2.050(8) . ?
Mo3 O5 2.088(7) . ?
Mo3 O6 2.307(8) . ?
Mo4 O16 1.686(8) . ?
Mo4 O7 1.938(8) . ?
Mo4 O8 1.972(7) . ?
Mo4 O21 2.062(8) . ?
Mo4 O5 2.080(7) . ?
Mo4 O6 2.305(8) . ?
Mo4 Mo5 2.5928(15) . ?
Mo5 O17 1.662(10) . ?
Mo5 O7 1.941(9) . ?
Mo5 O8 1.966(7) . ?
Mo5 O23 2.063(9) . ?
Mo5 O9 2.105(8) . ?
Mo5 O10 2.272(8) . ?
Mo6 O18 1.667(8) . ?
Mo6 O11 1.916(8) . ?
Mo6 O12 1.968(7) . ?
Mo6 O24 2.053(8) . ?
Mo6 O9 2.093(8) . ?
Mo6 O10 2.312(8) . ?
Co1 O8 2.147(6) . ?
Co1 O8 2.148(6) 7_556 ?
Co1 O4 2.152(7) 7_556 ?
Co1 O4 2.152(7) . ?
Co1 O12 2.165(6) 7_556 ?
Co1 O12 2.165(6) . ?
P1 O27 1.513(10) . ?
P1 O29 1.518(11) . ?
P1 O28 1.528(9) . ?
P1 O30 1.552(12) . ?
P2 O21 1.519(10) . ?
P2 O20 1.520(11) . ?
P2 O19 1.521(11) . ?
P2 O22 1.552(13) . ?
P3 O24 1.493(11) . ?
P3 O26 1.496(14) . ?
P3 O23 1.522(11) . ?
P3 O25 1.560(19) . ?
P4 O6 1.535(8) . ?
P4 O31 1.538(9) . ?
P4 O10 1.540(9) . ?
P4 O2 1.546(8) . ?
O31 H31 0.8200 . ?
O20 H20 0.8200 . ?
O26 H26 0.8200 . ?
C1 C2 1.4200 . ?
C1 N1 1.4200 . ?
C1 H1 0.9300 . ?
C2 N2 1.4200 . ?
C2 H2 0.9300 . ?
N2 C3 1.4200 . ?
C3 N1 1.4200 . ?
C3 H3 0.9300 . ?
N1 C4 1.38(2) . ?
C4 C5 1.52(2) . ?
C4 H4A 0.9700 . ?
C4 H4B 0.9700 . ?
C5 C5 1.51(4) 5_567 ?
C5 H5A 0.9700 . ?
C5 H5B 0.9700 . ?
C6 N4 1.4200 . ?
C6 N3 1.4200 . ?
C6 H6 0.9300 . ?
N3 C8 1.4200 . ?
N3 C9 1.48(2) . ?
C8 C7 1.4200 . ?
C8 H8 0.9300 . ?
C7 N4 1.4200 . ?
C7 H7 0.9300 . ?
C9 C10 1.42(3) . ?
C9 H9A 0.9700 . ?
C9 H9B 0.9700 . ?
C10 C11 1.43(3) . ?
C10 H10A 0.9700 . ?
C10 H10B 0.9700 . ?
C11 C12 1.412(10) . ?
C11 H11A 0.9700 . ?
C11 H11B 0.9700 . ?
C12 N5 1.42(4) . ?
C12 H12A 0.9700 . ?
C12 H12B 0.9700 . ?
C14 C15 1.4200 . ?
C14 N6 1.4200 . ?
C14 H14 0.9300 . ?
C15 N5 1.4200 . ?
C15 H15 0.9300 . ?
N5 C13 1.4200 . ?
C13 N6 1.4200 . ?
C13 H13 0.9300 . ?
